data_4513655
loop_
_publ_author_name
'Egorova, Ksenia S.'
'Seitkalieva, Marina M.'
'Posvyatenko, Alexandra V.'
'Khrustalev, Victor N.'
'Ananikov, Valentine P.'

_publ_section_title
;
 Cytotoxic Activity of Salicylic Acid-Containing Drug Models with Ionic
 and Covalent Binding.
;
_journal_issue 11
_journal_name_full 'ACS medicinal chemistry letters'
_journal_page_first 1099
_journal_page_last 1104
_journal_paper_doi 10.1021/acsmedchemlett.5b00258
_journal_volume 6
_journal_year 2015
_chemical_formula_moiety 'C14 H17 N2 O3, Cl'
_chemical_formula_sum 'C14 H17 Cl N2 O3'
_chemical_formula_weight 296.74
_space_group_crystal_system monoclinic
_space_group_IT_number 14
_space_group_name_Hall '-P 2yn'
_space_group_name_H-M_alt 'P 1 21/n 1'
_symmetry_space_group_name_Hall '-P 2yn'
_symmetry_space_group_name_H-M 'P 1 21/n 1'
_atom_sites_solution_hydrogens mixed
_atom_sites_solution_primary difmap
_atom_sites_solution_secondary difmap
_audit_creation_method SHELXL-2014/7
_cell_angle_alpha 90
_cell_angle_beta 93.440(2)
_cell_angle_gamma 90
_cell_formula_units_Z 4
_cell_length_a 7.2656(8)
_cell_length_b 15.5315(16)
_cell_length_c 12.5330(13)
_cell_measurement_reflns_used 3071
_cell_measurement_temperature 120(2)
_cell_measurement_theta_max 32.62
_cell_measurement_theta_min 2.62
_cell_volume 1411.7(3)
_computing_cell_refinement 'Bruker SAINT'
_computing_data_collection 'Bruker APEX2'
_computing_data_reduction 'Bruker SAINT'
_computing_molecular_graphics 'Bruker SHELXTL'
_computing_publication_material 'Bruker SHELXTL'
_computing_structure_refinement 'SHELXL-2014/7 (Sheldrick, 2014)'
_computing_structure_solution 'SHELXS-97 (Sheldrick 2008)'
_diffrn_ambient_temperature 120(2)
_diffrn_measured_fraction_theta_full 0.993
_diffrn_measured_fraction_theta_max 0.994
_diffrn_measurement_device_type 'Bruker APEX-II CCD'
_diffrn_measurement_method '\f and \w scans'
_diffrn_radiation_type MoK\a
_diffrn_radiation_wavelength 0.71073
_diffrn_reflns_av_R_equivalents 0.0799
_diffrn_reflns_av_unetI/netI 0.0706
_diffrn_reflns_laue_measured_fraction_full 0.993
_diffrn_reflns_laue_measured_fraction_max 0.994
_diffrn_reflns_limit_h_max 10
_diffrn_reflns_limit_h_min -10
_diffrn_reflns_limit_k_max 21
_diffrn_reflns_limit_k_min -21
_diffrn_reflns_limit_l_max 17
_diffrn_reflns_limit_l_min -17
_diffrn_reflns_number 18432
_diffrn_reflns_point_group_measured_fraction_full 0.993
_diffrn_reflns_point_group_measured_fraction_max 0.994
_diffrn_reflns_theta_full 25.242
_diffrn_reflns_theta_max 29.999
_diffrn_reflns_theta_min 2.090
_exptl_absorpt_coefficient_mu 0.279
_exptl_absorpt_correction_T_max 0.960
_exptl_absorpt_correction_T_min 0.940
_exptl_absorpt_correction_type multi-scan
_exptl_absorpt_process_details 'SADABS (Bruker, 2003)'
_exptl_crystal_colour colourless
_exptl_crystal_density_diffrn 1.396
_exptl_crystal_description prism
_exptl_crystal_F_000 624
_exptl_crystal_size_max 0.200
_exptl_crystal_size_mid 0.150
_exptl_crystal_size_min 0.150
_refine_diff_density_max 0.748
_refine_diff_density_min -0.372
_refine_diff_density_rms 0.092
_refine_ls_extinction_method none
_refine_ls_goodness_of_fit_ref 1.006
_refine_ls_hydrogen_treatment mixed
_refine_ls_matrix_type full
_refine_ls_number_parameters 185
_refine_ls_number_reflns 4099
_refine_ls_number_restraints 0
_refine_ls_restrained_S_all 1.006
_refine_ls_R_factor_all 0.1072
_refine_ls_R_factor_gt 0.0752
_refine_ls_shift/su_max 0.000
_refine_ls_shift/su_mean 0.000
_refine_ls_structure_factor_coef Fsqd
_refine_ls_weighting_details 'w=1/[\s^2^(Fo^2^)+(0.0682P)^2^+3P] where P=(Fo^2^+2Fc^2^)/3'
_refine_ls_weighting_scheme calc
_refine_ls_wR_factor_gt 0.1579
_refine_ls_wR_factor_ref 0.1696
_reflns_Friedel_coverage 0.000
_reflns_number_gt 2950
_reflns_number_total 4099
_reflns_threshold_expression 'I > 2\s(I)'
_cod_data_source_file ml5b00258_si_001.cif
_cod_data_source_block VPA-3
_cod_depositor_comments 'Adding full bibliography for 4513655.cif.'
_cod_database_code 4513655
_shelx_shelxl_version_number 2014/7
_shelx_space_group_comment
; 
The symmetry employed for this shelxl refinement is uniquely defined 
by the following loop, which should always be used as a source of 
symmetry information in preference to the above space-group names. 
They are only intended as comments. 
;
_shelx_estimated_absorpt_t_min 0.946
_shelx_estimated_absorpt_t_max 0.959

loop_
_space_group_symop_operation_xyz
'x, y, z'
'-x+1/2, y+1/2, -z+1/2'
'-x, -y, -z'
'x-1/2, -y-1/2, z-1/2'

loop_
_atom_site_label
_atom_site_type_symbol
_atom_site_fract_x
_atom_site_fract_y
_atom_site_fract_z
_atom_site_U_iso_or_equiv
_atom_site_adp_type
_atom_site_occupancy
_atom_site_site_symmetry_order
_atom_site_calc_flag
_atom_site_refinement_flags_posn
_atom_site_refinement_flags_adp
Cl1 Cl 0.68227(9) 0.02996(4) 0.77278(5) 0.01657(17) Uani 1 1 d . .
O1 O 0.3063(4) 0.34437(13) 0.76026(16) 0.0256(5) Uani 1 1 d . .
O2 O 0.3381(3) 0.42362(12) 0.61411(15) 0.0158(4) Uani 1 1 d . .
O3 O 0.4417(3) 0.18260(13) 0.73323(16) 0.0174(4) Uani 1 1 d . .
H3 H 0.507(5) 0.138(3) 0.738(3) 0.026 Uiso 1 1 d . U
N1 N 0.1773(3) 0.67091(14) 0.48114(18) 0.0134(4) Uani 1 1 d . .
N2 N 0.1564(3) 0.80838(15) 0.46109(19) 0.0151(5) Uani 1 1 d . .
C1 C 0.3235(4) 0.34811(17) 0.6652(2) 0.0145(5) Uani 1 1 d . .
C2 C 0.3285(4) 0.27412(17) 0.5913(2) 0.0131(5) Uani 1 1 d . .
C3 C 0.3857(4) 0.19252(17) 0.6291(2) 0.0132(5) Uani 1 1 d . .
C4 C 0.3870(4) 0.12323(18) 0.5576(2) 0.0174(5) Uani 1 1 d . .
H4 H 0.4275 0.0682 0.5824 0.021 Uiso 1 1 calc R U
C5 C 0.3300(4) 0.13423(19) 0.4511(2) 0.0185(6) Uani 1 1 d . .
H5 H 0.3306 0.0867 0.4033 0.022 Uiso 1 1 calc R U
C6 C 0.2717(4) 0.21468(19) 0.4137(2) 0.0187(6) Uani 1 1 d . .
H6 H 0.2311 0.2221 0.3408 0.022 Uiso 1 1 calc R U
C7 C 0.2731(4) 0.28370(18) 0.4833(2) 0.0151(5) Uani 1 1 d . .
H7 H 0.2357 0.3388 0.4571 0.018 Uiso 1 1 calc R U
C8 C 0.3342(4) 0.49921(17) 0.6822(2) 0.0153(5) Uani 1 1 d . .
H8A H 0.4380 0.4975 0.7370 0.018 Uiso 1 1 calc R U
H8B H 0.2173 0.5011 0.7189 0.018 Uiso 1 1 calc R U
C9 C 0.3500(4) 0.57740(17) 0.6121(2) 0.0166(5) Uani 1 1 d . .
H9A H 0.4642 0.5733 0.5730 0.020 Uiso 1 1 calc R U
H9B H 0.3588 0.6297 0.6573 0.020 Uiso 1 1 calc R U
C10 C 0.1855(4) 0.58532(17) 0.5325(2) 0.0148(5) Uani 1 1 d . .
H10A H 0.1932 0.5404 0.4769 0.018 Uiso 1 1 calc R U
H10B H 0.0709 0.5756 0.5697 0.018 Uiso 1 1 calc R U
C11 C 0.1744(4) 0.74547(17) 0.5330(2) 0.0147(5) Uani 1 1 d . .
H11 H 0.1836 0.7526 0.6084 0.018 Uiso 1 1 calc R U
C12 C 0.1467(4) 0.77314(18) 0.3605(2) 0.0170(5) Uani 1 1 d . .
H12 H 0.1340 0.8036 0.2947 0.020 Uiso 1 1 calc R U
C13 C 0.1589(4) 0.68650(18) 0.3729(2) 0.0156(5) Uani 1 1 d . .
H13 H 0.1554 0.6446 0.3175 0.019 Uiso 1 1 calc R U
C14 C 0.1429(4) 0.90001(17) 0.4856(2) 0.0202(6) Uani 1 1 d . .
H14A H 0.1951 0.9107 0.5583 0.030 Uiso 1 1 calc R U
H14B H 0.0132 0.9176 0.4802 0.030 Uiso 1 1 calc R U
H14C H 0.2115 0.9332 0.4346 0.030 Uiso 1 1 calc R U

loop_
_atom_site_aniso_label
_atom_site_aniso_U_11
_atom_site_aniso_U_22
_atom_site_aniso_U_33
_atom_site_aniso_U_23
_atom_site_aniso_U_13
_atom_site_aniso_U_12
Cl1 0.0198(3) 0.0149(3) 0.0151(3) 0.0028(2) 0.0013(2) 0.0036(2)
O1 0.0509(15) 0.0140(10) 0.0121(9) 0.0023(7) 0.0046(10) 0.0046(9)
O2 0.0239(10) 0.0100(9) 0.0138(9) 0.0003(7) 0.0034(8) 0.0009(7)
O3 0.0258(11) 0.0125(9) 0.0138(9) 0.0015(7) -0.0010(8) 0.0049(8)
N1 0.0177(11) 0.0105(10) 0.0121(10) -0.0005(8) 0.0033(9) -0.0002(8)
N2 0.0183(11) 0.0115(10) 0.0156(11) 0.0004(8) 0.0031(9) -0.0005(8)
C1 0.0173(13) 0.0114(12) 0.0147(12) 0.0027(9) 0.0010(10) 0.0020(10)
C2 0.0137(12) 0.0130(12) 0.0125(12) 0.0004(9) 0.0005(10) 0.0008(9)
C3 0.0135(12) 0.0147(12) 0.0116(12) 0.0023(9) 0.0019(10) 0.0011(10)
C4 0.0203(14) 0.0123(12) 0.0194(13) 0.0008(10) 0.0003(11) 0.0012(10)
C5 0.0211(14) 0.0171(13) 0.0176(13) -0.0039(10) 0.0031(11) -0.0015(11)
C6 0.0221(14) 0.0225(14) 0.0116(12) -0.0003(10) 0.0016(11) -0.0015(11)
C7 0.0163(13) 0.0148(12) 0.0146(12) 0.0039(10) 0.0032(10) 0.0016(10)
C8 0.0204(14) 0.0111(11) 0.0145(12) 0.0000(9) 0.0009(10) 0.0003(10)
C9 0.0184(13) 0.0108(12) 0.0206(14) 0.0008(10) 0.0013(11) 0.0000(10)
C10 0.0206(13) 0.0096(11) 0.0142(12) 0.0014(9) 0.0009(10) -0.0021(10)
C11 0.0197(13) 0.0128(12) 0.0114(12) -0.0006(9) 0.0008(10) -0.0013(10)
C12 0.0209(14) 0.0183(13) 0.0120(12) 0.0021(10) 0.0021(10) 0.0030(11)
C13 0.0197(13) 0.0161(13) 0.0110(12) -0.0012(9) 0.0009(10) -0.0011(10)
C14 0.0277(16) 0.0107(12) 0.0231(15) 0.0007(10) 0.0083(12) 0.0007(11)

loop_
_atom_type_symbol
_atom_type_description
_atom_type_scat_dispersion_real
_atom_type_scat_dispersion_imag
_atom_type_scat_source
C C 0.0033 0.0016 'International Tables Vol C Tables 4.2.6.8 and 6.1.1.4'
H H 0.0000 0.0000 'International Tables Vol C Tables 4.2.6.8 and 6.1.1.4'
N N 0.0061 0.0033 'International Tables Vol C Tables 4.2.6.8 and 6.1.1.4'
O O 0.0106 0.0060 'International Tables Vol C Tables 4.2.6.8 and 6.1.1.4'
Cl Cl 0.1484 0.1585 'International Tables Vol C Tables 4.2.6.8 and 6.1.1.4'

loop_
_geom_angle_atom_site_label_1
_geom_angle_atom_site_label_2
_geom_angle_atom_site_label_3
_geom_angle
C1 O2 C8 114.9(2)
C3 O3 H3 108(3)
C11 N1 C13 109.0(2)
C11 N1 C10 125.0(2)
C13 N1 C10 125.9(2)
C11 N2 C12 109.1(2)
C11 N2 C14 125.4(2)
C12 N2 C14 125.5(2)
O1 C1 O2 121.9(2)
O1 C1 C2 126.1(2)
O2 C1 C2 112.0(2)
C7 C2 C3 118.9(2)
C7 C2 C1 120.5(2)
C3 C2 C1 120.5(2)
O3 C3 C4 121.1(2)
O3 C3 C2 119.5(2)
C4 C3 C2 119.4(2)
C5 C4 C3 120.6(3)
C5 C4 H4 119.7
C3 C4 H4 119.7
C4 C5 C6 120.2(3)
C4 C5 H5 119.9
C6 C5 H5 119.9
C7 C6 C5 119.6(3)
C7 C6 H6 120.2
C5 C6 H6 120.2
C6 C7 C2 121.3(3)
C6 C7 H7 119.3
C2 C7 H7 119.3
O2 C8 C9 107.7(2)
O2 C8 H8A 110.2
C9 C8 H8A 110.2
O2 C8 H8B 110.2
C9 C8 H8B 110.2
H8A C8 H8B 108.5
C8 C9 C10 111.4(2)
C8 C9 H9A 109.4
C10 C9 H9A 109.4
C8 C9 H9B 109.4
C10 C9 H9B 109.4
H9A C9 H9B 108.0
N1 C10 C9 111.7(2)
N1 C10 H10A 109.3
C9 C10 H10A 109.3
N1 C10 H10B 109.3
C9 C10 H10B 109.3
H10A C10 H10B 107.9
N1 C11 N2 108.2(2)
N1 C11 H11 125.9
N2 C11 H11 125.9
C13 C12 N2 106.9(2)
C13 C12 H12 126.5
N2 C12 H12 126.5
C12 C13 N1 106.8(2)
C12 C13 H13 126.6
N1 C13 H13 126.6
N2 C14 H14A 109.5
N2 C14 H14B 109.5
H14A C14 H14B 109.5
N2 C14 H14C 109.5
H14A C14 H14C 109.5
H14B C14 H14C 109.5

loop_
_geom_bond_atom_site_label_1
_geom_bond_atom_site_label_2
_geom_bond_distance
O1 C1 1.207(3)
O2 C1 1.343(3)
O2 C8 1.453(3)
O3 C3 1.353(3)
O3 H3 0.84(4)
N1 C11 1.329(3)
N1 C13 1.377(3)
N1 C10 1.477(3)
N2 C11 1.330(3)
N2 C12 1.372(3)
N2 C14 1.460(3)
C1 C2 1.477(4)
C2 C7 1.398(4)
C2 C3 1.407(4)
C3 C4 1.401(4)
C4 C5 1.384(4)
C4 H4 0.9500
C5 C6 1.391(4)
C5 H5 0.9500
C6 C7 1.381(4)
C6 H6 0.9500
C7 H7 0.9500
C8 C9 1.508(4)
C8 H8A 0.9900
C8 H8B 0.9900
C9 C10 1.515(4)
C9 H9A 0.9900
C9 H9B 0.9900
C10 H10A 0.9900
C10 H10B 0.9900
C11 H11 0.9500
C12 C13 1.357(4)
C12 H12 0.9500
C13 H13 0.9500
C14 H14A 0.9800
C14 H14B 0.9800
C14 H14C 0.9800

loop_
_geom_torsion_atom_site_label_1
_geom_torsion_atom_site_label_2
_geom_torsion_atom_site_label_3
_geom_torsion_atom_site_label_4
_geom_torsion
C8 O2 C1 O1 0.9(4)
C8 O2 C1 C2 -180.0(2)
O1 C1 C2 C7 153.3(3)
O2 C1 C2 C7 -25.8(4)
O1 C1 C2 C3 -25.5(4)
O2 C1 C2 C3 155.4(2)
C7 C2 C3 O3 179.2(2)
C1 C2 C3 O3 -2.0(4)
C7 C2 C3 C4 0.4(4)
C1 C2 C3 C4 179.2(2)
O3 C3 C4 C5 -179.8(3)
C2 C3 C4 C5 -1.0(4)
C3 C4 C5 C6 0.4(4)
C4 C5 C6 C7 0.7(4)
C5 C6 C7 C2 -1.3(4)
C3 C2 C7 C6 0.7(4)
C1 C2 C7 C6 -178.1(3)
C1 O2 C8 C9 -179.5(2)
O2 C8 C9 C10 64.0(3)
C11 N1 C10 C9 -55.8(4)
C13 N1 C10 C9 128.9(3)
C8 C9 C10 N1 166.7(2)
C13 N1 C11 N2 -0.6(3)
C10 N1 C11 N2 -176.5(2)
C12 N2 C11 N1 0.3(3)
C14 N2 C11 N1 178.4(3)
C11 N2 C12 C13 0.1(3)
C14 N2 C12 C13 -178.0(3)
N2 C12 C13 N1 -0.5(3)
C11 N1 C13 C12 0.7(3)
C10 N1 C13 C12 176.6(3)
